data_2017100
loop_
_publ_author_name
'Minkov, Vasily S.'
'Boldyreva, Elena V.'

_publ_section_title
;
 <small>DL</small>-Cysteinium semioxalate
;
_journal_coeditor_code GZ3159
_journal_issue 5
_journal_name_full 'Acta Crystallographica Section C'
_journal_page_first o245
_journal_page_last o247
_journal_paper_doi 10.1107/S010827010901350X
_journal_volume 65
_journal_year 2009
_chemical_formula_iupac 'C3 H8 N O2 S +, C2 H O4 -'
_chemical_formula_moiety 'C3 H8 N O2 S +, C2 H O4 -'
_chemical_formula_sum 'C5 H9 N O6 S'
_chemical_formula_weight 211.20
_chemical_name_common 'DL-cysteinium semioxalate'
_chemical_name_systematic
;
DL-Cysteinium semioxalate
;
_space_group_IT_number 2
_symmetry_cell_setting triclinic
_symmetry_space_group_name_Hall '-P 1'
_symmetry_space_group_name_H-M 'P -1'
_atom_sites_solution_hydrogens geom
_atom_sites_solution_primary direct
_atom_sites_solution_secondary difmap
_audit_creation_method SHELXL-97
_cell_angle_alpha 109.349(4)
_cell_angle_beta 102.282(3)
_cell_angle_gamma 100.119(3)
_cell_formula_units_Z 2
_cell_length_a 5.6664(2)
_cell_length_b 9.0149(4)
_cell_length_c 9.7749(5)
_cell_measurement_reflns_used 6974
_cell_measurement_temperature 295(2)
_cell_measurement_theta_max 37.3672
_cell_measurement_theta_min 3.8106
_cell_volume 443.62(4)
_computing_cell_refinement 'CrysAlis CCD (Oxford Diffraction, 2008)'
_computing_data_collection 'CrysAlis CCD (Oxford Diffraction, 2008)'
_computing_data_reduction 'CrysAlis RED (Oxford Diffraction, 2008)'
_computing_molecular_graphics 'Mercury (Macrae <i>et al.</i>,  2006)'
_computing_publication_material 'publCIF (Westrip, 2009)'
_computing_structure_refinement 'SHELXL97 (Sheldrick, 2008)'
_computing_structure_solution 'SHELXS97 (Sheldrick, 2008)'
_diffrn_ambient_temperature 295(2)
_diffrn_detector_area_resol_mean 10.3457
_diffrn_measured_fraction_theta_full 0.997
_diffrn_measured_fraction_theta_max 0.997
_diffrn_measurement_device_type 'Oxford Diffraction KM4 CCD'
_diffrn_measurement_method 'rotation method'
_diffrn_radiation_monochromator graphite
_diffrn_radiation_source 'Enhance (Mo) X-ray Source'
_diffrn_radiation_type MoK\a
_diffrn_radiation_wavelength 0.71073
_diffrn_reflns_av_R_equivalents 0.0277
_diffrn_reflns_av_sigmaI/netI 0.0180
_diffrn_reflns_limit_h_max 8
_diffrn_reflns_limit_h_min -8
_diffrn_reflns_limit_k_max 12
_diffrn_reflns_limit_k_min -12
_diffrn_reflns_limit_l_max 13
_diffrn_reflns_limit_l_min -13
_diffrn_reflns_number 13760
_diffrn_reflns_theta_full 30.51
_diffrn_reflns_theta_max 30.51
_diffrn_reflns_theta_min 3.82
_exptl_absorpt_coefficient_mu 0.365
_exptl_absorpt_correction_T_max 0.940
_exptl_absorpt_correction_T_min 0.814
_exptl_absorpt_correction_type multi-scan
_exptl_absorpt_process_details '(CrysAlis RED; Oxford Diffraction, 2008)'
_exptl_crystal_colour colorless
_exptl_crystal_density_diffrn 1.581
_exptl_crystal_density_method 'not measured'
_exptl_crystal_description plate
_exptl_crystal_F_000 220
_exptl_crystal_size_max 0.55
_exptl_crystal_size_mid 0.46
_exptl_crystal_size_min 0.15
_refine_diff_density_max 0.422
_refine_diff_density_min -0.362
_refine_ls_extinction_method none
_refine_ls_goodness_of_fit_ref 1.087
_refine_ls_hydrogen_treatment mixed
_refine_ls_matrix_type full
_refine_ls_number_parameters 151
_refine_ls_number_reflns 2695
_refine_ls_number_restraints 0
_refine_ls_restrained_S_all 1.087
_refine_ls_R_factor_all 0.0440
_refine_ls_R_factor_gt 0.0347
_refine_ls_shift/su_max 0.000
_refine_ls_shift/su_mean 0.000
_refine_ls_structure_factor_coef Fsqd
_refine_ls_weighting_details 'calc w=1/[\s^2^(Fo^2^)+(0.0621P)^2^+0.0266P] where P=(Fo^2^+2Fc^2^)/3'
_refine_ls_weighting_scheme calc
_refine_ls_wR_factor_gt 0.0974
_refine_ls_wR_factor_ref 0.1010
_reflns_number_gt 2240
_reflns_number_total 2695
_reflns_threshold_expression I>2\s(I)
_cod_data_source_file gz3159.cif
_cod_data_source_block I
_cod_database_code 2017100
_cod_database_fobs_code 2017100

loop_
_symmetry_equiv_pos_as_xyz
'x, y, z'
'-x, -y, -z'

loop_
_atom_site_type_symbol
_atom_site_label
_atom_site_fract_x
_atom_site_fract_y
_atom_site_fract_z
_atom_site_U_iso_or_equiv
_atom_site_adp_type
_atom_site_calc_flag
_atom_site_refinement_flags
_atom_site_occupancy
_atom_site_disorder_assembly
_atom_site_disorder_group
C C1 0.28468(19) 0.16858(15) 0.06629(12) 0.0271(2) Uani d . 1 . .
C C2 0.40259(19) 0.21604(14) 0.23449(12) 0.0264(2) Uani d . 1 . .
H H2 0.274(3) 0.2211(18) 0.2793(17) 0.032(3) Uiso d . 1 . .
C C3 0.5927(2) 0.38238(15) 0.31221(14) 0.0336(2) Uani d . 1 . .
H H31 0.655(3) 0.403(2) 0.416(2) 0.040 Uiso d . 1 . .
H H32 0.511(3) 0.464(2) 0.3027(19) 0.040 Uiso d . 1 . .
C C4 0.84731(18) 0.19623(13) 0.65949(12) 0.0238(2) Uani d . 1 . .
C C5 1.07475(18) 0.19774(13) 0.59557(12) 0.0244(2) Uani d . 1 . .
N N1 0.5172(2) 0.08572(13) 0.25509(12) 0.0285(2) Uani d . 1 . .
H H2N 0.396(3) -0.006(2) 0.2281(19) 0.041(4) Uiso d . 1 . .
H H1N 0.624(3) 0.070(2) 0.2034(19) 0.040(4) Uiso d . 1 . .
H H3N 0.592(3) 0.109(2) 0.349(2) 0.042(4) Uiso d . 1 . .
O O1 0.22721(19) 0.29039(12) 0.03569(11) 0.0402(2) Uani d . 1 . .
H H1O 0.147(4) 0.260(2) -0.049(2) 0.050(5) Uiso d . 1 . .
O O2 0.24641(17) 0.03154(12) -0.02465(10) 0.0358(2) Uani d . 1 . .
O O3 0.64841(14) 0.19237(12) 0.57170(9) 0.0338(2) Uani d . 1 . .
O O4 0.87180(15) 0.19387(12) 0.78779(9) 0.0346(2) Uani d . 1 . .
O O5 1.28301(15) 0.21306(12) 0.69425(10) 0.0336(2) Uani d . 1 . .
H H5O 1.395(4) 0.206(2) 0.646(2) 0.055(5) Uiso d . 1 . .
O O6 1.05197(17) 0.18219(14) 0.46616(10) 0.0422(2) Uani d . 1 . .
S S1 0.86160(6) 0.39771(4) 0.24091(5) 0.04595(13) Uani d . 1 . .
H H1S 0.769(4) 0.404(2) 0.137(2) 0.051(5) Uiso d . 1 . .

loop_
_atom_site_aniso_label
_atom_site_aniso_U_11
_atom_site_aniso_U_22
_atom_site_aniso_U_33
_atom_site_aniso_U_12
_atom_site_aniso_U_13
_atom_site_aniso_U_23
C1 0.0185(4) 0.0403(6) 0.0233(5) 0.0072(4) 0.0063(4) 0.0137(4)
C2 0.0226(5) 0.0360(6) 0.0216(5) 0.0087(4) 0.0070(4) 0.0116(4)
C3 0.0343(6) 0.0327(6) 0.0279(5) 0.0092(5) 0.0059(5) 0.0059(5)
C4 0.0178(4) 0.0302(5) 0.0235(5) 0.0044(4) 0.0059(4) 0.0116(4)
C5 0.0196(4) 0.0298(5) 0.0257(5) 0.0069(4) 0.0073(4) 0.0125(4)
O1 0.0438(5) 0.0437(5) 0.0296(4) 0.0120(4) -0.0009(4) 0.0166(4)
O2 0.0323(4) 0.0428(5) 0.0265(4) 0.0104(4) 0.0053(3) 0.0081(4)
O3 0.0180(3) 0.0590(6) 0.0271(4) 0.0115(3) 0.0060(3) 0.0195(4)
O4 0.0232(4) 0.0584(6) 0.0284(4) 0.0093(4) 0.0084(3) 0.0244(4)
O5 0.0194(4) 0.0553(5) 0.0329(4) 0.0137(3) 0.0092(3) 0.0224(4)
O6 0.0285(4) 0.0749(7) 0.0283(4) 0.0154(4) 0.0114(3) 0.0234(4)
N1 0.0281(4) 0.0349(5) 0.0235(4) 0.0067(4) 0.0060(4) 0.0143(4)
S1 0.03309(18) 0.03741(19) 0.0639(3) 0.00329(13) 0.01617(16) 0.01699(17)

loop_
_atom_type_symbol
_atom_type_description
_atom_type_scat_dispersion_real
_atom_type_scat_dispersion_imag
_atom_type_scat_source
C C 0.0033 0.0016 'International Tables Vol C Tables 4.2.6.8 and 6.1.1.4'
H H 0.0000 0.0000 'International Tables Vol C Tables 4.2.6.8 and 6.1.1.4'
N N 0.0061 0.0033 'International Tables Vol C Tables 4.2.6.8 and 6.1.1.4'
O O 0.0106 0.0060 'International Tables Vol C Tables 4.2.6.8 and 6.1.1.4'
S S 0.1246 0.1234 'International Tables Vol C Tables 4.2.6.8 and 6.1.1.4'

loop_
_geom_angle_atom_site_label_1
_geom_angle_atom_site_label_2
_geom_angle_atom_site_label_3
_geom_angle_site_symmetry_1
_geom_angle_site_symmetry_3
_geom_angle
_geom_angle_publ_flag
C3 S1 H1S . . 96.8(10) no
C2 N1 H2N . . 109.4(11) no
C2 N1 H1N . . 110.8(11) no
H2N N1 H1N . . 111.5(15) no
C2 N1 H3N . . 111.8(11) no
H2N N1 H3N . . 104.4(15) no
H1N N1 H3N . . 108.8(16) no
N1 C2 C1 . . 108.28(9) no
N1 C2 C3 . . 111.06(9) no
C1 C2 C3 . . 114.15(10) no
N1 C2 H2 . . 109.4(9) no
C1 C2 H2 . . 106.8(9) no
C3 C2 H2 . . 106.9(9) no
O2 C1 O1 . . 125.85(10) no
O2 C1 C2 . . 122.06(10) no
O1 C1 C2 . . 112.07(10) no
C1 O1 H1O . . 110.2(14) no
C2 C3 S1 . . 113.94(8) no
C2 C3 H31 . . 109.0(12) no
S1 C3 H31 . . 106.4(12) no
C2 C3 H32 . . 109.1(10) no
S1 C3 H32 . . 109.9(10) no
H31 C3 H32 . . 108.3(15) no
C5 O5 H5O . . 106.1(12) no
O4 C4 O3 . . 125.54(10) no
O4 C4 C5 . . 119.20(9) no
O3 C4 C5 . . 115.22(9) no
O6 C5 O5 . . 125.51(10) no
O6 C5 C4 . . 121.11(9) no
O5 C5 C4 . . 113.36(9) no

loop_
_geom_bond_atom_site_label_1
_geom_bond_atom_site_label_2
_geom_bond_site_symmetry_2
_geom_bond_distance
_geom_bond_publ_flag
S1 C3 . 1.8079(13) no
S1 H1S . 1.06(2) no
N1 C2 . 1.4872(15) no
N1 H2N . 0.898(18) no
N1 H1N . 0.870(18) no
N1 H3N . 0.860(18) no
C2 C1 . 1.5161(15) no
C2 C3 . 1.5218(17) no
C2 H2 . 0.927(16) no
O2 C1 . 1.2082(15) no
C1 O1 . 1.3050(15) no
O1 H1O . 0.78(2) no
C3 H31 . 0.938(19) no
C3 H32 . 0.954(16) no
O3 C4 . 1.2501(12) no
O5 C5 . 1.3085(12) no
O5 H5O . 0.87(2) no
C4 O4 . 1.2399(13) no
C4 C5 . 1.5471(14) no
C5 O6 . 1.2013(13) no

loop_
_geom_hbond_atom_site_label_D
_geom_hbond_atom_site_label_H
_geom_hbond_atom_site_label_A
_geom_hbond_site_symmetry_A
_geom_hbond_distance_DH
_geom_hbond_distance_HA
_geom_hbond_distance_DA
_geom_hbond_angle_DHA
N1 H3N O3 1 0.860(18) 1.986(18) 2.8023(13) 157.9(16)
N1 H3N O6 1 0.860(18) 2.484(17) 3.0694(14) 126.0(14)
N1 H2N O4 2_656 0.897(18) 2.004(18) 2.8882(14) 168.4(15)
N1 H1N O2 2_655 0.870(18) 2.036(18) 2.8618(14) 158.1(16)
O1 H1O O4 1_454 0.78(2) 1.82(2) 2.5682(12) 159(2)
O5 H5O O3 1_655 0.87(2) 1.74(2) 2.6076(12) 172.2(18)

loop_
_geom_torsion_atom_site_label_1
_geom_torsion_atom_site_label_2
_geom_torsion_atom_site_label_3
_geom_torsion_atom_site_label_4
_geom_torsion_site_symmetry_1
_geom_torsion_site_symmetry_2
_geom_torsion_site_symmetry_3
_geom_torsion_site_symmetry_4
_geom_torsion
_geom_torsion_publ_flag
N1 C2 C1 O2 . . . . 15.17(14) yes
C3 C2 C1 O2 . . . . 139.43(12) yes
N1 C2 C1 O1 . . . . -166.39(9) yes
C3 C2 C1 O1 . . . . -42.14(13) yes
N1 C2 C3 S1 . . . . 60.53(12) yes
C1 C2 C3 S1 . . . . -62.22(12) yes
O4 C4 C5 O6 . . . . 171.83(12) yes
O3 C4 C5 O6 . . . . -6.01(17) yes
O4 C4 C5 O5 . . . . -6.57(15) yes
O3 C4 C5 O5 . . . . 175.59(10) yes
